data_7023158
loop_
_publ_author_name
'Dai, Jun'
'Zhou, Kaifeng'
'Li, Ming'
'Sun, Huiqin'
'Chen, Yunqing'
'Su, Shijian'
'Pu, Xuemei'
'Huang, Yan'
'Lu, Zhiyun'

_publ_section_title
;
 Iridium(III) complexes with enhanced film amorphism as guests for
 efficient orange solution-processed single-layer PhOLEDs with low
 efficiency roll-off.
;
_journal_issue 29
_journal_name_full 'Dalton transactions (Cambridge, England : 2003)'
_journal_page_first 10559
_journal_page_last 10571
_journal_paper_doi 10.1039/c3dt50834j
_journal_volume 42
_journal_year 2013
_chemical_formula_moiety 'C43 H31 Ir N2 O2 S2'
_chemical_formula_sum 'C43 H31 Ir N2 O2 S2'
_chemical_formula_weight 864.02
_chemical_name_systematic
;
?
;
_space_group_crystal_system monoclinic
_space_group_IT_number 14
_space_group_name_Hall '-P 2yn'
_space_group_name_H-M_alt 'P 1 21/n 1'
_symmetry_space_group_name_Hall '-P 2yn'
_symmetry_space_group_name_H-M 'P 1 21/n 1'
_atom_sites_solution_hydrogens geom
_atom_sites_solution_primary direct
_atom_sites_solution_secondary difmap
_audit_creation_date 2011-12-07
_audit_creation_method
;
Olex2 1.1
(compiled 2011.11.01 svn.r2039, GUI svn.r3906)
;
_cell_angle_alpha 90.00
_cell_angle_beta 95.9796(16)
_cell_angle_gamma 90.00
_cell_formula_units_Z 4
_cell_length_a 17.3091(3)
_cell_length_b 12.6428(2)
_cell_length_c 18.5370(3)
_cell_measurement_reflns_used 6904
_cell_measurement_temperature 130.0
_cell_measurement_theta_max 29.2044
_cell_measurement_theta_min 2.8811
_cell_volume 4034.48(12)
_computing_cell_refinement
;
CrysAlisPro, Agilent Technologies,
Version 1.171.35.11 (release 16-05-2011 CrysAlis171 .NET)
(compiled May 16 2011,17:55:39)
;
_computing_data_collection
;
CrysAlisPro, Agilent Technologies,
Version 1.171.35.11 (release 16-05-2011 CrysAlis171 .NET)
(compiled May 16 2011,17:55:39)
;
_computing_data_reduction
;
CrysAlisPro, Agilent Technologies,
Version 1.171.35.11 (release 16-05-2011 CrysAlis171 .NET)
(compiled May 16 2011,17:55:39)
;
_computing_molecular_graphics
;
O. V. Dolomanov, L. J. Bourhis, R. J. Gildea, J. A. K. Howard and H. Puschmann,
OLEX2: a complete structure solution, refinement and analysis program.
J. Appl. Cryst. (2009). 42, 339-341.
;
_computing_publication_material
;
O. V. Dolomanov, L. J. Bourhis, R. J. Gildea, J. A. K. Howard and H. Puschmann,
OLEX2: a complete structure solution, refinement and analysis program.
J. Appl. Cryst. (2009). 42, 339-341.
;
_computing_structure_refinement
;
SHELXL, G.M. Sheldrick, Acta Cryst.
2008). A64, 112-122
;
_computing_structure_solution
;
SHELXS, G.M. Sheldrick, Acta Cryst.
(2008). A64, 112-122
;
_diffrn_ambient_temperature 130.0
_diffrn_detector_area_resol_mean 16.0874
_diffrn_measured_fraction_theta_full 0.993
_diffrn_measured_fraction_theta_max 0.993
_diffrn_measurement_details
;
1 omega -50.00 45.00 1.0000 8.0000
omega____ theta____ kappa____ phi______ frames
- 19.8611 -77.0000 -180.0000 95

2 omega 2.00 90.00 1.0000 8.0000
omega____ theta____ kappa____ phi______ frames
- 19.8611 38.0000 120.0000 88

3 omega 22.00 67.00 1.0000 8.0000
omega____ theta____ kappa____ phi______ frames
- 19.8611 -112.0000 -41.0000 45
;
_diffrn_measurement_device_type 'Xcalibur, Eos'
_diffrn_measurement_method '\w scans'
_diffrn_orient_matrix_UB_11 0.0014241000
_diffrn_orient_matrix_UB_12 0.0110139000
_diffrn_orient_matrix_UB_13 0.0376298000
_diffrn_orient_matrix_UB_21 0.0410841000
_diffrn_orient_matrix_UB_22 -0.0041039000
_diffrn_orient_matrix_UB_23 0.0032059000
_diffrn_orient_matrix_UB_31 0.0027745000
_diffrn_orient_matrix_UB_32 0.0548634000
_diffrn_orient_matrix_UB_33 -0.0073241000
_diffrn_radiation_monochromator graphite
_diffrn_radiation_type 'Mo K\a'
_diffrn_radiation_wavelength 0.7107
_diffrn_reflns_av_R_equivalents 0.0288
_diffrn_reflns_av_unetI/netI 0.0475
_diffrn_reflns_limit_h_max 20
_diffrn_reflns_limit_h_min -21
_diffrn_reflns_limit_k_max 15
_diffrn_reflns_limit_k_min -15
_diffrn_reflns_limit_l_max 15
_diffrn_reflns_limit_l_min -23
_diffrn_reflns_number 17296
_diffrn_reflns_theta_full 26.37
_diffrn_reflns_theta_max 26.37
_diffrn_reflns_theta_min 2.89
_diffrn_source 'Enhance (Mo) X-ray Source'
_diffrn_source_current n/a
_diffrn_source_voltage n/a
_exptl_absorpt_coefficient_mu 3.448
_exptl_absorpt_correction_T_max 1.00000
_exptl_absorpt_correction_T_min 0.59339
_exptl_absorpt_correction_type multi-scan
_exptl_absorpt_process_details
;
CrysAlisPro, Agilent Technologies,
Version 1.171.35.11 (release 16-05-2011 CrysAlis171 .NET)
(compiled May 16 2011,17:55:39)
Empirical absorption correction using spherical harmonics,
implemented in SCALE3 ABSPACK scaling algorithm.
;
_exptl_crystal_colour colourless
_exptl_crystal_density_diffrn 1.422
_exptl_crystal_density_method 'not measured'
_exptl_crystal_description block
_exptl_crystal_F_000 1712
_exptl_crystal_size_max 0.32
_exptl_crystal_size_mid 0.29
_exptl_crystal_size_min 0.25
_platon_squeeze_details
;
;
_refine_diff_density_max 1.120
_refine_diff_density_min -0.939
_refine_diff_density_rms 0.104
_refine_ls_extinction_method none
_refine_ls_goodness_of_fit_ref 1.052
_refine_ls_hydrogen_treatment constr
_refine_ls_matrix_type full
_refine_ls_number_parameters 453
_refine_ls_number_reflns 8188
_refine_ls_number_restraints 0
_refine_ls_restrained_S_all 1.052
_refine_ls_R_factor_all 0.0395
_refine_ls_R_factor_gt 0.0312
_refine_ls_shift/su_max 0.002
_refine_ls_shift/su_mean 0.000
_refine_ls_structure_factor_coef Fsqd
_refine_ls_weighting_details 'calc w=1/[\s^2^(Fo^2^)+(0.0244P)^2^+2.1308P] where P=(Fo^2^+2Fc^2^)/3'
_refine_ls_weighting_scheme calc
_refine_ls_wR_factor_gt 0.0639
_refine_ls_wR_factor_ref 0.0673
_reflns_number_gt 6861
_reflns_number_total 8188
_reflns_threshold_expression >2sigma(I)
_cod_data_source_file c3dt50834j.txt
_cod_data_source_block 111201_s6_lm
_cod_database_code 7023158
_chemical_oxdiff_formula C20H20N2O2S2Ir1
_reflns_odcompleteness_completeness 99.80
_reflns_odcompleteness_iscentric 1
_reflns_odcompleteness_theta 26.32

loop_
_space_group_symop_id
_space_group_symop_operation_xyz
1 'x, y, z'
2 '-x+1/2, y+1/2, -z+1/2'
3 '-x, -y, -z'
4 'x-1/2, -y-1/2, z-1/2'

loop_
_atom_site_label
_atom_site_type_symbol
_atom_site_fract_x
_atom_site_fract_y
_atom_site_fract_z
_atom_site_U_iso_or_equiv
_atom_site_adp_type
_atom_site_occupancy
_atom_site_symmetry_multiplicity
_atom_site_calc_flag
_atom_site_refinement_flags
Ir1 Ir 0.412666(8) 0.768329(11) 0.237362(7) 0.01947(5) Uani 1 1 d .
S1 S 0.48229(7) 0.46525(8) 0.13770(5) 0.0317(2) Uani 1 1 d .
S2 S 0.32827(6) 0.98851(7) 0.40118(5) 0.0251(2) Uani 1 1 d .
O1 O 0.34783(15) 0.86910(19) 0.16083(13) 0.0253(6) Uani 1 1 d .
O2 O 0.51709(14) 0.82039(19) 0.19567(13) 0.0244(6) Uani 1 1 d .
N1 N 0.41840(18) 0.6415(2) 0.16866(16) 0.0226(7) Uani 1 1 d .
N2 N 0.40534(17) 0.8848(2) 0.31321(15) 0.0178(6) Uani 1 1 d .
C1 C 0.4154(2) 0.5221(3) 0.0720(2) 0.0303(9) Uani 1 1 d .
C2 C 0.3896(3) 0.4852(3) 0.0037(2) 0.0389(11) Uani 1 1 d .
H2 H 0.4104 0.4240 -0.0143 0.047 Uiso 1 1 calc R
C3 C 0.3329(3) 0.5407(3) -0.0372(2) 0.0421(12) Uani 1 1 d .
H3 H 0.3146 0.5163 -0.0832 0.050 Uiso 1 1 calc R
C4 C 0.3023(3) 0.6329(3) -0.0108(2) 0.0361(11) Uani 1 1 d .
H4 H 0.2634 0.6689 -0.0392 0.043 Uiso 1 1 calc R
C5 C 0.3286(3) 0.6717(3) 0.0564(2) 0.0319(10) Uani 1 1 d .
H5 H 0.3081 0.7337 0.0736 0.038 Uiso 1 1 calc R
C6 C 0.3864(2) 0.6165(3) 0.0982(2) 0.0272(9) Uani 1 1 d .
C7 C 0.4679(2) 0.5687(3) 0.19538(19) 0.0246(8) Uani 1 1 d .
C8 C 0.5008(2) 0.5775(3) 0.26943(19) 0.0218(8) Uani 1 1 d .
C9 C 0.5481(2) 0.5012(3) 0.3052(2) 0.0242(8) Uani 1 1 d .
H9 H 0.5614 0.4412 0.2802 0.029 Uiso 1 1 calc R
C10 C 0.5758(2) 0.5136(3) 0.37758(19) 0.0251(9) Uani 1 1 d .
C11 C 0.5528(2) 0.6054(3) 0.4130(2) 0.0298(9) Uani 1 1 d .
H11 H 0.5704 0.6159 0.4616 0.036 Uiso 1 1 calc R
C12 C 0.5045(2) 0.6807(3) 0.3772(2) 0.0277(9) Uani 1 1 d .
H12 H 0.4904 0.7398 0.4027 0.033 Uiso 1 1 calc R
C13 C 0.4764(2) 0.6704(3) 0.30396(19) 0.0213(8) Uani 1 1 d .
C14 C 0.6246(2) 0.4307(3) 0.4166(2) 0.0261(9) Uani 1 1 d .
C15 C 0.6735(2) 0.3682(3) 0.3798(2) 0.0295(9) Uani 1 1 d .
H15 H 0.6772 0.3808 0.3308 0.035 Uiso 1 1 calc R
C16 C 0.7170(2) 0.2875(3) 0.4146(2) 0.0313(9) Uani 1 1 d .
H16 H 0.7486 0.2453 0.3889 0.038 Uiso 1 1 calc R
C17 C 0.7130(2) 0.2700(3) 0.4877(2) 0.0287(9) Uani 1 1 d .
H17 H 0.7423 0.2164 0.5115 0.034 Uiso 1 1 calc R
C18 C 0.6654(2) 0.3324(3) 0.5253(2) 0.0295(9) Uani 1 1 d .
H18 H 0.6630 0.3208 0.5745 0.035 Uiso 1 1 calc R
C19 C 0.6214(2) 0.4117(3) 0.4903(2) 0.0265(9) Uani 1 1 d .
H19 H 0.5893 0.4529 0.5161 0.032 Uiso 1 1 calc R
C20 C 0.4243(2) 1.0248(3) 0.3944(2) 0.0250(9) Uani 1 1 d .
C21 C 0.4666(3) 1.1053(4) 0.4313(2) 0.0418(12) Uani 1 1 d .
H21 H 0.4437 1.1495 0.4631 0.050 Uiso 1 1 calc R
C22 C 0.5427(3) 1.1174(4) 0.4195(2) 0.0413(12) Uani 1 1 d .
H22 H 0.5720 1.1706 0.4437 0.050 Uiso 1 1 calc R
C23 C 0.5773(2) 1.0513(3) 0.3715(2) 0.0369(11) Uani 1 1 d .
H23 H 0.6293 1.0608 0.3648 0.044 Uiso 1 1 calc R
C24 C 0.5349(2) 0.9715(3) 0.3338(2) 0.0281(9) Uani 1 1 d .
H24 H 0.5580 0.9273 0.3022 0.034 Uiso 1 1 calc R
C25 C 0.4576(2) 0.9599(3) 0.34474(19) 0.0226(8) Uani 1 1 d .
C26 C 0.3369(2) 0.8898(3) 0.33830(19) 0.0181(8) Uani 1 1 d .
C27 C 0.2810(2) 0.8087(3) 0.31651(18) 0.0193(8) Uani 1 1 d .
C28 C 0.3112(2) 0.7308(3) 0.27178(18) 0.0199(8) Uani 1 1 d .
C29 C 0.2625(2) 0.6433(3) 0.2544(2) 0.0255(9) Uani 1 1 d .
H29 H 0.2801 0.5884 0.2270 0.031 Uiso 1 1 calc R
C30 C 0.1894(2) 0.6370(3) 0.27694(19) 0.0261(9) Uani 1 1 d .
H30 H 0.1586 0.5785 0.2636 0.031 Uiso 1 1 calc R
C31 C 0.1599(2) 0.7158(3) 0.31921(19) 0.0217(8) Uani 1 1 d .
C32 C 0.2071(2) 0.8018(3) 0.33935(19) 0.0216(8) Uani 1 1 d .
H32 H 0.1892 0.8549 0.3681 0.026 Uiso 1 1 calc R
C33 C 0.0806(2) 0.7091(3) 0.3423(2) 0.0231(8) Uani 1 1 d .
C34 C 0.0165(2) 0.6898(3) 0.2917(2) 0.0285(9) Uani 1 1 d .
H34 H 0.0237 0.6783 0.2433 0.034 Uiso 1 1 calc R
C35 C -0.0576(3) 0.6876(3) 0.3134(3) 0.0375(10) Uani 1 1 d .
H35 H -0.0997 0.6754 0.2790 0.045 Uiso 1 1 calc R
C36 C -0.0703(2) 0.7033(3) 0.3847(2) 0.0359(10) Uani 1 1 d .
H36 H -0.1204 0.7019 0.3985 0.043 Uiso 1 1 calc R
C37 C -0.0070(2) 0.7210(3) 0.4355(2) 0.0305(9) Uani 1 1 d .
H37 H -0.0145 0.7313 0.4840 0.037 Uiso 1 1 calc R
C38 C 0.0669(2) 0.7234(3) 0.4145(2) 0.0249(8) Uani 1 1 d .
H38 H 0.1087 0.7349 0.4492 0.030 Uiso 1 1 calc R
C39 C 0.3184(2) 0.9815(3) 0.0617(2) 0.0328(10) Uani 1 1 d .
H39A H 0.2904 0.9317 0.0298 0.049 Uiso 1 1 calc R
H39B H 0.3443 1.0316 0.0337 0.049 Uiso 1 1 calc R
H39C H 0.2827 1.0181 0.0892 0.049 Uiso 1 1 calc R
C40 C 0.3773(2) 0.9238(3) 0.1124(2) 0.0239(8) Uani 1 1 d .
C41 C 0.4556(2) 0.9337(3) 0.1036(2) 0.0304(9) Uani 1 1 d .
H41 H 0.4676 0.9784 0.0665 0.037 Uiso 1 1 calc R
C42 C 0.5192(2) 0.8848(3) 0.1437(2) 0.0256(9) Uani 1 1 d .
C43 C 0.5991(3) 0.9080(4) 0.1232(2) 0.0410(11) Uani 1 1 d .
H43A H 0.6326 0.9267 0.1659 0.061 Uiso 1 1 calc R
H43B H 0.5966 0.9658 0.0894 0.061 Uiso 1 1 calc R
H43C H 0.6192 0.8465 0.1013 0.061 Uiso 1 1 calc R

loop_
_atom_site_aniso_label
_atom_site_aniso_U_11
_atom_site_aniso_U_22
_atom_site_aniso_U_33
_atom_site_aniso_U_23
_atom_site_aniso_U_13
_atom_site_aniso_U_12
Ir1 0.01959(8) 0.01867(8) 0.02079(8) 0.00177(6) 0.00514(6) -0.00275(6)
S1 0.0402(7) 0.0270(5) 0.0287(5) -0.0046(4) 0.0078(5) 0.0003(5)
S2 0.0210(5) 0.0231(5) 0.0316(5) -0.0046(4) 0.0052(4) -0.0033(4)
O1 0.0270(16) 0.0241(14) 0.0249(14) 0.0015(11) 0.0038(11) 0.0006(12)
O2 0.0214(15) 0.0243(14) 0.0292(14) 0.0033(11) 0.0098(11) 0.0005(11)
N1 0.0256(18) 0.0226(17) 0.0210(16) 0.0026(13) 0.0090(13) -0.0051(14)
N2 0.0137(16) 0.0175(15) 0.0221(16) 0.0040(12) 0.0023(12) -0.0019(12)
C1 0.038(3) 0.031(2) 0.024(2) -0.0002(17) 0.0088(18) -0.0088(19)
C2 0.062(3) 0.030(2) 0.027(2) -0.0049(18) 0.014(2) -0.008(2)
C3 0.064(3) 0.041(3) 0.021(2) -0.0054(19) 0.003(2) -0.011(2)
C4 0.050(3) 0.033(2) 0.023(2) 0.0062(18) -0.002(2) -0.011(2)
C5 0.044(3) 0.028(2) 0.025(2) 0.0050(16) 0.0045(18) -0.0047(19)
C6 0.036(2) 0.022(2) 0.024(2) 0.0026(16) 0.0058(17) -0.0085(18)
C7 0.028(2) 0.024(2) 0.023(2) 0.0020(16) 0.0121(16) -0.0088(17)
C8 0.019(2) 0.022(2) 0.025(2) 0.0008(15) 0.0077(15) -0.0041(16)
C9 0.022(2) 0.024(2) 0.028(2) 0.0015(16) 0.0127(16) -0.0014(16)
C10 0.027(2) 0.027(2) 0.023(2) 0.0065(16) 0.0093(16) 0.0012(17)
C11 0.040(3) 0.033(2) 0.0175(19) 0.0026(16) 0.0086(17) 0.0075(19)
C12 0.031(2) 0.026(2) 0.028(2) -0.0022(16) 0.0127(17) 0.0052(18)
C13 0.021(2) 0.021(2) 0.0237(19) 0.0010(15) 0.0093(15) -0.0028(15)
C14 0.023(2) 0.025(2) 0.031(2) 0.0063(16) 0.0053(17) -0.0003(17)
C15 0.027(2) 0.039(2) 0.024(2) 0.0054(17) 0.0080(17) 0.0037(19)
C16 0.021(2) 0.033(2) 0.042(2) 0.0007(18) 0.0075(18) -0.0019(18)
C17 0.019(2) 0.027(2) 0.038(2) 0.0054(18) -0.0067(17) -0.0054(17)
C18 0.030(2) 0.029(2) 0.028(2) 0.0035(17) -0.0033(18) -0.0088(18)
C19 0.025(2) 0.028(2) 0.027(2) 0.0000(16) 0.0059(17) -0.0043(17)
C20 0.023(2) 0.025(2) 0.028(2) -0.0009(16) 0.0024(16) -0.0061(17)
C21 0.041(3) 0.041(3) 0.042(3) -0.010(2) -0.003(2) -0.015(2)
C22 0.040(3) 0.047(3) 0.035(3) -0.011(2) -0.004(2) -0.026(2)
C23 0.017(2) 0.047(3) 0.045(3) 0.007(2) -0.0056(19) -0.013(2)
C24 0.023(2) 0.030(2) 0.031(2) 0.0041(17) 0.0021(17) -0.0028(17)
C25 0.020(2) 0.023(2) 0.024(2) 0.0033(15) -0.0015(16) -0.0037(16)
C26 0.0182(19) 0.0157(17) 0.0200(18) 0.0022(14) 0.0001(15) 0.0004(15)
C27 0.021(2) 0.0188(18) 0.0176(18) 0.0042(14) -0.0006(15) 0.0006(16)
C28 0.0203(19) 0.0228(18) 0.0169(18) -0.0006(14) 0.0041(14) -0.0020(16)
C29 0.026(2) 0.024(2) 0.026(2) -0.0050(16) 0.0024(17) -0.0087(17)
C30 0.031(2) 0.026(2) 0.021(2) -0.0036(16) 0.0033(17) -0.0154(17)
C31 0.022(2) 0.021(2) 0.0208(19) 0.0054(15) -0.0005(15) -0.0044(16)
C32 0.021(2) 0.0214(19) 0.0216(19) 0.0054(15) -0.0011(15) 0.0013(16)
C33 0.022(2) 0.019(2) 0.028(2) 0.0048(15) 0.0012(16) -0.0043(15)
C34 0.022(2) 0.029(2) 0.034(2) -0.0014(17) 0.0025(17) -0.0050(18)
C35 0.024(2) 0.037(2) 0.051(3) -0.006(2) 0.000(2) -0.009(2)
C36 0.021(2) 0.031(2) 0.058(3) 0.001(2) 0.016(2) -0.0031(18)
C37 0.033(2) 0.026(2) 0.035(2) 0.0020(17) 0.0141(19) -0.0034(18)
C38 0.024(2) 0.025(2) 0.027(2) 0.0054(16) 0.0033(16) -0.0042(17)
C39 0.037(3) 0.028(2) 0.032(2) 0.0092(17) -0.0010(19) -0.0007(19)
C40 0.033(2) 0.0155(18) 0.024(2) 0.0000(15) 0.0037(17) -0.0021(16)
C41 0.035(3) 0.028(2) 0.028(2) 0.0091(17) 0.0080(18) 0.0003(19)
C42 0.030(2) 0.0183(19) 0.031(2) 0.0017(16) 0.0150(17) 0.0019(17)
C43 0.033(3) 0.044(3) 0.049(3) 0.014(2) 0.020(2) -0.001(2)

loop_
_atom_type_symbol
_atom_type_description
_atom_type_scat_dispersion_real
_atom_type_scat_dispersion_imag
_atom_type_scat_source
C C 0.0033 0.0016 'International Tables Vol C Tables 4.2.6.8 and 6.1.1.4'
H H 0.0000 0.0000 'International Tables Vol C Tables 4.2.6.8 and 6.1.1.4'
Ir Ir -1.4442 7.9887 'International Tables Vol C Tables 4.2.6.8 and 6.1.1.4'
N N 0.0061 0.0033 'International Tables Vol C Tables 4.2.6.8 and 6.1.1.4'
O O 0.0106 0.0060 'International Tables Vol C Tables 4.2.6.8 and 6.1.1.4'
S S 0.1246 0.1234 'International Tables Vol C Tables 4.2.6.8 and 6.1.1.4'

loop_
_geom_angle_atom_site_label_1
_geom_angle_atom_site_label_2
_geom_angle_atom_site_label_3
_geom_angle
O1 Ir1 O2 88.96(10)
N1 Ir1 O1 96.31(11)
N1 Ir1 O2 85.37(11)
N2 Ir1 O1 87.79(10)
N2 Ir1 O2 98.15(10)
N2 Ir1 N1 174.67(11)
C13 Ir1 O1 176.52(12)
C13 Ir1 O2 88.89(12)
C13 Ir1 N1 80.80(13)
C13 Ir1 N2 95.22(13)
C28 Ir1 O1 86.27(12)
C28 Ir1 O2 175.03(12)
C28 Ir1 N1 96.53(13)
C28 Ir1 N2 80.29(13)
C28 Ir1 C13 95.94(14)
C7 S1 C1 89.56(19)
C26 S2 C20 89.49(18)
C40 O1 Ir1 124.6(3)
C42 O2 Ir1 124.4(2)
C6 N1 Ir1 135.5(3)
C7 N1 Ir1 112.5(2)
C7 N1 C6 111.8(3)
C25 N2 Ir1 133.8(3)
C26 N2 Ir1 113.5(2)
C26 N2 C25 112.7(3)
C2 C1 S1 129.0(3)
C2 C1 C6 120.8(4)
C6 C1 S1 110.2(3)
C1 C2 H2 120.6
C3 C2 C1 118.7(4)
C3 C2 H2 120.6
C2 C3 H3 119.6
C2 C3 C4 120.8(4)
C4 C3 H3 119.6
C3 C4 H4 119.4
C5 C4 C3 121.2(4)
C5 C4 H4 119.4
C4 C5 H5 120.7
C4 C5 C6 118.5(4)
C6 C5 H5 120.7
N1 C6 C1 113.2(3)
C5 C6 N1 126.8(4)
C5 C6 C1 119.9(4)
N1 C7 S1 115.3(3)
N1 C7 C8 118.9(3)
C8 C7 S1 125.7(3)
C9 C8 C7 124.0(3)
C9 C8 C13 123.1(3)
C13 C8 C7 112.8(3)
C8 C9 H9 119.6
C10 C9 C8 120.8(4)
C10 C9 H9 119.6
C9 C10 C11 117.1(3)
C9 C10 C14 121.0(3)
C11 C10 C14 121.8(3)
C10 C11 H11 119.1
C12 C11 C10 121.8(4)
C12 C11 H11 119.1
C11 C12 H12 119.0
C11 C12 C13 122.0(4)
C13 C12 H12 119.0
C8 C13 Ir1 113.8(3)
C12 C13 Ir1 130.9(3)
C12 C13 C8 115.1(3)
C15 C14 C10 120.4(3)
C15 C14 C19 118.2(4)
C19 C14 C10 121.4(4)
C14 C15 H15 119.4
C16 C15 C14 121.2(4)
C16 C15 H15 119.4
C15 C16 H16 120.2
C17 C16 C15 119.6(4)
C17 C16 H16 120.2
C16 C17 H17 120.1
C18 C17 C16 119.8(4)
C18 C17 H17 120.1
C17 C18 H18 119.8
C17 C18 C19 120.5(4)
C19 C18 H18 119.8
C14 C19 H19 119.7
C18 C19 C14 120.7(4)
C18 C19 H19 119.7
C21 C20 S2 127.9(3)
C21 C20 C25 121.3(4)
C25 C20 S2 110.8(3)
C20 C21 H21 121.0
C22 C21 C20 118.0(4)
C22 C21 H21 121.0
C21 C22 H22 119.4
C21 C22 C23 121.2(4)
C23 C22 H22 119.4
C22 C23 H23 119.6
C24 C23 C22 120.9(4)
C24 C23 H23 119.6
C23 C24 H24 120.9
C25 C24 C23 118.1(4)
C25 C24 H24 120.9
N2 C25 C20 112.3(3)
C24 C25 N2 127.3(4)
C24 C25 C20 120.3(3)
N2 C26 S2 114.7(3)
N2 C26 C27 118.0(3)
C27 C26 S2 127.0(3)
C28 C27 C26 112.4(3)
C32 C27 C26 124.9(3)
C32 C27 C28 122.6(3)
C27 C28 Ir1 114.4(3)
C29 C28 Ir1 130.0(3)
C29 C28 C27 115.5(3)
C28 C29 H29 119.2
C30 C29 C28 121.6(4)
C30 C29 H29 119.2
C29 C30 H30 119.0
C29 C30 C31 122.0(3)
C31 C30 H30 119.0
C30 C31 C33 121.6(3)
C32 C31 C30 118.2(4)
C32 C31 C33 120.2(3)
C27 C32 H32 120.0
C31 C32 C27 120.0(4)
C31 C32 H32 120.0
C34 C33 C31 120.7(3)
C38 C33 C31 121.7(3)
C38 C33 C34 117.6(4)
C33 C34 H34 119.9
C35 C34 C33 120.3(4)
C35 C34 H34 119.9
C34 C35 H35 119.3
C36 C35 C34 121.4(4)
C36 C35 H35 119.3
C35 C36 H36 120.6
C35 C36 C37 118.8(4)
C37 C36 H36 120.6
C36 C37 H37 119.9
C38 C37 C36 120.2(4)
C38 C37 H37 119.9
C33 C38 H38 119.1
C37 C38 C33 121.7(4)
C37 C38 H38 119.1
H39A C39 H39B 109.5
H39A C39 H39C 109.5
H39B C39 H39C 109.5
C40 C39 H39A 109.5
C40 C39 H39B 109.5
C40 C39 H39C 109.5
O1 C40 C39 114.0(4)
O1 C40 C41 126.6(3)
C41 C40 C39 119.4(3)
C40 C41 H41 115.9
C40 C41 C42 128.2(4)
C42 C41 H41 115.9
O2 C42 C41 127.1(4)
O2 C42 C43 114.8(3)
C41 C42 C43 118.1(3)
C42 C43 H43A 109.5
C42 C43 H43B 109.5
C42 C43 H43C 109.5
H43A C43 H43B 109.5
H43A C43 H43C 109.5
H43B C43 H43C 109.5

loop_
_geom_bond_atom_site_label_1
_geom_bond_atom_site_label_2
_geom_bond_distance
Ir1 O1 2.136(2)
Ir1 O2 2.142(3)
Ir1 N1 2.057(3)
Ir1 N2 2.049(3)
Ir1 C13 1.998(4)
Ir1 C28 1.988(4)
S1 C1 1.745(4)
S1 C7 1.723(4)
S2 C20 1.741(4)
S2 C26 1.724(4)
O1 C40 1.280(4)
O2 C42 1.265(4)
N1 C6 1.401(5)
N1 C7 1.318(5)
N2 C25 1.397(4)
N2 C26 1.318(5)
C1 C2 1.380(5)
C1 C6 1.401(5)
C2 H2 0.9300
C2 C3 1.369(6)
C3 H3 0.9300
C3 C4 1.391(6)
C4 H4 0.9300
C4 C5 1.373(5)
C5 H5 0.9300
C5 C6 1.388(5)
C7 C8 1.435(5)
C8 C9 1.387(5)
C8 C13 1.423(5)
C9 H9 0.9300
C9 C10 1.386(5)
C10 C11 1.412(5)
C10 C14 1.485(5)
C11 H11 0.9300
C11 C12 1.388(5)
C12 H12 0.9300
C12 C13 1.400(5)
C14 C15 1.389(5)
C14 C19 1.392(5)
C15 H15 0.9300
C15 C16 1.388(5)
C16 H16 0.9300
C16 C17 1.381(6)
C17 H17 0.9300
C17 C18 1.380(6)
C18 H18 0.9300
C18 C19 1.381(5)
C19 H19 0.9300
C20 C21 1.392(5)
C20 C25 1.401(5)
C21 H21 0.9300
C21 C22 1.366(6)
C22 H22 0.9300
C22 C23 1.400(6)
C23 H23 0.9300
C23 C24 1.391(5)
C24 H24 0.9300
C24 C25 1.382(5)
C26 C27 1.439(5)
C27 C28 1.421(5)
C27 C32 1.392(5)
C28 C29 1.408(5)
C29 H29 0.9300
C29 C30 1.375(5)
C30 H30 0.9300
C30 C31 1.396(5)
C31 C32 1.387(5)
C31 C33 1.483(5)
C32 H32 0.9300
C33 C34 1.398(5)
C33 C38 1.394(5)
C34 H34 0.9300
C34 C35 1.384(6)
C35 H35 0.9300
C35 C36 1.376(6)
C36 H36 0.9300
C36 C37 1.387(6)
C37 H37 0.9300
C37 C38 1.375(5)
C38 H38 0.9300
C39 H39A 0.9600
C39 H39B 0.9600
C39 H39C 0.9600
C39 C40 1.503(5)
C40 C41 1.388(5)
C41 H41 0.9300
C41 C42 1.405(5)
C42 C43 1.500(5)
C43 H43A 0.9600
C43 H43B 0.9600
C43 H43C 0.9600

loop_
_geom_torsion_atom_site_label_1
_geom_torsion_atom_site_label_2
_geom_torsion_atom_site_label_3
_geom_torsion_atom_site_label_4
_geom_torsion
Ir1 O1 C40 C39 175.5(2)
Ir1 O1 C40 C41 -4.6(5)
Ir1 O2 C42 C41 -0.3(5)
Ir1 O2 C42 C43 -179.0(3)
Ir1 N1 C6 C1 173.4(3)
Ir1 N1 C6 C5 -10.2(6)
Ir1 N1 C7 S1 -174.58(17)
Ir1 N1 C7 C8 9.4(4)
Ir1 N2 C25 C20 179.1(2)
Ir1 N2 C25 C24 -3.7(6)
Ir1 N2 C26 S2 -178.96(15)
Ir1 N2 C26 C27 6.7(4)
Ir1 C28 C29 C30 -171.9(3)
S1 C1 C2 C3 176.2(3)
S1 C1 C6 N1 0.7(4)
S1 C1 C6 C5 -176.0(3)
S1 C7 C8 C9 -1.4(6)
S1 C7 C8 C13 -178.2(3)
S2 C20 C21 C22 177.6(3)
S2 C20 C25 N2 0.8(4)
S2 C20 C25 C24 -176.6(3)
S2 C26 C27 C28 -171.1(3)
S2 C26 C27 C32 5.2(5)
O1 Ir1 O2 C42 -1.6(3)
O1 Ir1 N1 C6 -6.2(4)
O1 Ir1 N1 C7 168.5(2)
O1 Ir1 N2 C25 -103.7(3)
O1 Ir1 N2 C26 76.9(2)
O1 Ir1 C13 C8 -25(2)
O1 Ir1 C13 C12 150.5(18)
O1 Ir1 C28 C27 -77.4(3)
O1 Ir1 C28 C29 97.3(3)
O1 C40 C41 C42 1.8(7)
O2 Ir1 O1 C40 3.9(3)
O2 Ir1 N1 C6 -94.7(4)
O2 Ir1 N1 C7 80.1(3)
O2 Ir1 N2 C25 -15.1(3)
O2 Ir1 N2 C26 165.5(2)
O2 Ir1 C13 C8 -77.3(3)
O2 Ir1 C13 C12 98.6(4)
O2 Ir1 C28 C27 -61.1(14)
O2 Ir1 C28 C29 113.6(13)
N1 Ir1 O1 C40 -81.4(3)
N1 Ir1 O2 C42 94.8(3)
N1 Ir1 N2 C25 116.0(12)
N1 Ir1 N2 C26 -63.4(13)
N1 Ir1 C13 C8 8.2(3)
N1 Ir1 C13 C12 -175.9(4)
N1 Ir1 C28 C27 -173.3(3)
N1 Ir1 C28 C29 1.4(4)
N1 C7 C8 C9 174.2(3)
N1 C7 C8 C13 -2.6(5)
N2 Ir1 O1 C40 102.1(3)
N2 Ir1 O2 C42 -89.2(3)
N2 Ir1 N1 C6 133.8(11)
N2 Ir1 N1 C7 -51.5(13)
N2 Ir1 C13 C8 -175.3(3)
N2 Ir1 C13 C12 0.6(4)
N2 Ir1 C28 C27 11.0(2)
N2 Ir1 C28 C29 -174.3(4)
N2 C26 C27 C28 2.4(4)
N2 C26 C27 C32 178.7(3)
C1 S1 C7 N1 -0.9(3)
C1 S1 C7 C8 174.8(3)
C1 C2 C3 C4 0.7(7)
C2 C1 C6 N1 179.5(4)
C2 C1 C6 C5 2.8(6)
C2 C3 C4 C5 0.8(7)
C3 C4 C5 C6 -0.4(6)
C4 C5 C6 N1 -177.5(4)
C4 C5 C6 C1 -1.4(6)
C6 N1 C7 S1 1.5(4)
C6 N1 C7 C8 -174.6(3)
C6 C1 C2 C3 -2.4(6)
C7 S1 C1 C2 -178.6(4)
C7 S1 C1 C6 0.1(3)
C7 N1 C6 C1 -1.3(5)
C7 N1 C6 C5 175.1(4)
C7 C8 C9 C10 -177.9(4)
C7 C8 C13 Ir1 -5.8(4)
C7 C8 C13 C12 177.6(3)
C8 C9 C10 C11 1.0(6)
C8 C9 C10 C14 178.2(3)
C9 C8 C13 Ir1 177.4(3)
C9 C8 C13 C12 0.8(5)
C9 C10 C11 C12 0.0(6)
C9 C10 C14 C15 31.1(6)
C9 C10 C14 C19 -147.4(4)
C10 C11 C12 C13 -0.6(6)
C10 C14 C15 C16 -177.2(4)
C10 C14 C19 C18 178.1(3)
C11 C10 C14 C15 -151.8(4)
C11 C10 C14 C19 29.7(6)
C11 C12 C13 Ir1 -175.6(3)
C11 C12 C13 C8 0.2(6)
C13 Ir1 O1 C40 -48(2)
C13 Ir1 O2 C42 175.7(3)
C13 Ir1 N1 C6 175.7(4)
C13 Ir1 N1 C7 -9.6(3)
C13 Ir1 N2 C25 74.5(3)
C13 Ir1 N2 C26 -104.9(2)
C13 Ir1 C28 C27 105.3(3)
C13 Ir1 C28 C29 -80.0(3)
C13 C8 C9 C10 -1.4(6)
C14 C10 C11 C12 -177.2(4)
C14 C15 C16 C17 -1.4(6)
C15 C14 C19 C18 -0.4(6)
C15 C16 C17 C18 0.5(6)
C16 C17 C18 C19 0.4(6)
C17 C18 C19 C14 -0.4(6)
C19 C14 C15 C16 1.4(6)
C20 S2 C26 N2 -0.9(3)
C20 S2 C26 C27 172.8(3)
C20 C21 C22 C23 0.2(7)
C21 C20 C25 N2 -179.5(3)
C21 C20 C25 C24 3.1(6)
C21 C22 C23 C24 0.6(7)
C22 C23 C24 C25 0.4(6)
C23 C24 C25 N2 -179.2(3)
C23 C24 C25 C20 -2.2(5)
C25 N2 C26 S2 1.5(4)
C25 N2 C26 C27 -172.8(3)
C25 C20 C21 C22 -2.0(6)
C26 S2 C20 C21 -179.7(4)
C26 S2 C20 C25 0.0(3)
C26 N2 C25 C20 -1.4(4)
C26 N2 C25 C24 175.7(3)
C26 C27 C28 Ir1 -10.6(4)
C26 C27 C28 C29 173.8(3)
C26 C27 C32 C31 -175.2(3)
C27 C28 C29 C30 2.7(5)
C28 Ir1 O1 C40 -177.5(3)
C28 Ir1 O2 C42 -17.9(15)
C28 Ir1 N1 C6 80.7(4)
C28 Ir1 N1 C7 -104.6(3)
C28 Ir1 N2 C25 169.7(3)
C28 Ir1 N2 C26 -9.7(2)
C28 Ir1 C13 C8 103.9(3)
C28 Ir1 C13 C12 -80.2(4)
C28 C27 C32 C31 0.8(5)
C28 C29 C30 C31 -1.1(6)
C29 C30 C31 C32 -0.8(5)
C29 C30 C31 C33 179.0(3)
C30 C31 C32 C27 1.0(5)
C30 C31 C33 C34 -51.2(5)
C30 C31 C33 C38 129.8(4)
C31 C33 C34 C35 -177.6(4)
C31 C33 C38 C37 177.6(3)
C32 C27 C28 Ir1 172.9(3)
C32 C27 C28 C29 -2.6(5)
C32 C31 C33 C34 128.7(4)
C32 C31 C33 C38 -50.3(5)
C33 C31 C32 C27 -178.9(3)
C33 C34 C35 C36 -0.7(6)
C34 C33 C38 C37 -1.4(5)
C34 C35 C36 C37 -0.3(6)
C35 C36 C37 C38 0.4(6)
C36 C37 C38 C33 0.5(6)
C38 C33 C34 C35 1.5(6)
C39 C40 C41 C42 -178.3(4)
C40 C41 C42 O2 1.0(7)
C40 C41 C42 C43 179.7(4)

loop_
_platon_squeeze_void_nr
_platon_squeeze_void_average_x
_platon_squeeze_void_average_y
_platon_squeeze_void_average_z
_platon_squeeze_void_volume
_platon_squeeze_void_count_electrons
_platon_squeeze_void_content
1 0.131 -0.141 0.131 72 24 ' '
2 0.250 0.026 0.750 247 76 ' '
3 0.750 -0.036 0.250 247 77 ' '
4 0.869 0.141 0.869 72 24 ' '
5 0.369 0.359 0.369 72 24 ' '
6 0.631 0.641 0.631 72 24 ' '
